data_2204436
loop_
_publ_author_name
'Clegg, William'
'Liddle, Stephen T.'

_publ_section_title
;
 Bis[\m-2-(phenylamido)pyridine]bis{[2-(phenylamino)pyridine]lithium(I)}
;
_journal_issue 11
_journal_name_full 'Acta Crystallographica Section E'
_journal_page_first m1587
_journal_page_last m1589
_journal_paper_doi 10.1107/S1600536804024766
_journal_volume 60
_journal_year 2004
_chemical_formula_iupac '[Li2 (C11 H9 N2)2 (C11 H10 N2)2]'
_chemical_formula_moiety 'C44 H38 Li2 N8'
_chemical_formula_sum 'C44 H38 Li2 N8'
_chemical_formula_weight 692.70
_chemical_name_systematic
;
Bis[\m-2-(phenylamido)pyridine]bis{[2-(phenylamino)pyridine]lithium(I)}
;
_space_group_IT_number 2
_symmetry_cell_setting triclinic
_symmetry_space_group_name_Hall '-P 1'
_symmetry_space_group_name_H-M 'P -1'
_atom_sites_solution_hydrogens difmap
_atom_sites_solution_primary direct
_atom_sites_solution_secondary difmap
_audit_creation_method SHELXL-97
_cell_angle_alpha 116.715(2)
_cell_angle_beta 92.739(2)
_cell_angle_gamma 91.216(2)
_cell_formula_units_Z 1
_cell_length_a 8.7031(8)
_cell_length_b 10.3718(10)
_cell_length_c 11.5289(11)
_cell_measurement_reflns_used 3543
_cell_measurement_temperature 160(2)
_cell_measurement_theta_max 28.54
_cell_measurement_theta_min 2.20
_cell_volume 927.46(15)
_computing_cell_refinement 'SAINT (Bruker, 2001)'
_computing_data_collection 'SMART (Bruker, 2001)'
_computing_data_reduction SAINT
_computing_molecular_graphics SHELXTL
_computing_publication_material 'SHELXTL and local programs'
_computing_structure_refinement SHELXTL
_computing_structure_solution 'SHELXTL (Sheldrick, 2001)'
_diffrn_ambient_temperature 160(2)
_diffrn_detector_area_resol_mean 8.192
_diffrn_measured_fraction_theta_full 0.983
_diffrn_measured_fraction_theta_max 0.878
_diffrn_measurement_device_type 'Bruker SMART 1K CCD'
_diffrn_measurement_method 'thin-slice \w'
_diffrn_radiation_monochromator graphite
_diffrn_radiation_source 'sealed tube'
_diffrn_radiation_type MoK\a
_diffrn_radiation_wavelength 0.71073
_diffrn_reflns_av_R_equivalents 0.0140
_diffrn_reflns_av_sigmaI/netI 0.0418
_diffrn_reflns_limit_h_max 11
_diffrn_reflns_limit_h_min -11
_diffrn_reflns_limit_k_max 11
_diffrn_reflns_limit_k_min -13
_diffrn_reflns_limit_l_max 14
_diffrn_reflns_limit_l_min -14
_diffrn_reflns_number 5683
_diffrn_reflns_theta_full 25.00
_diffrn_reflns_theta_max 28.59
_diffrn_reflns_theta_min 1.98
_diffrn_standards_number 0
_exptl_absorpt_coefficient_mu 0.075
_exptl_absorpt_correction_type none
_exptl_crystal_colour yellow
_exptl_crystal_density_diffrn 1.240
_exptl_crystal_density_method 'not measured'
_exptl_crystal_description plate
_exptl_crystal_F_000 364
_exptl_crystal_size_max 0.70
_exptl_crystal_size_mid 0.52
_exptl_crystal_size_min 0.08
_refine_diff_density_max 0.233
_refine_diff_density_min -0.198
_refine_ls_extinction_coef 0.011(3)
_refine_ls_extinction_expression Fc^*^=kFc[1+0.001xFc^2^\l^3^/sin(2\q)]^-1/4^
_refine_ls_extinction_method SHELXTL
_refine_ls_goodness_of_fit_ref 0.923
_refine_ls_hydrogen_treatment refall
_refine_ls_matrix_type full
_refine_ls_number_parameters 321
_refine_ls_number_reflns 4165
_refine_ls_number_restraints 0
_refine_ls_restrained_S_all 0.923
_refine_ls_R_factor_all 0.0607
_refine_ls_R_factor_gt 0.0404
_refine_ls_shift/su_max 0.000
_refine_ls_shift/su_mean 0.000
_refine_ls_structure_factor_coef Fsqd
_refine_ls_weighting_details 'w = 1/[\s^2^(Fo^2^)+(0.0563P)^2^] where P = (Fo^2^+2Fc^2^)/3'
_refine_ls_weighting_scheme calc
_refine_ls_wR_factor_gt 0.0956
_refine_ls_wR_factor_ref 0.1019
_reflns_number_gt 2868
_reflns_number_total 4165
_reflns_threshold_expression I>2\s(I)
_cod_data_source_file bt6534.cif
_cod_data_source_block I
_cod_database_code 2204436
_cod_database_fobs_code 2204436

loop_
_symmetry_equiv_pos_as_xyz
'x, y, z'
'-x, -y, -z'

loop_
_atom_site_label
_atom_site_fract_x
_atom_site_fract_y
_atom_site_fract_z
_atom_site_U_iso_or_equiv
_atom_site_adp_type
_atom_site_calc_flag
_atom_site_occupancy
_atom_site_type_symbol
Li 0.3855(3) 0.5671(3) 0.5221(2) 0.0406(6) Uani d 1 Li
N1 0.27806(13) 0.42171(12) 0.56848(11) 0.0317(3) Uani d 1 N
N2 0.52228(12) 0.50692(11) 0.65280(10) 0.0264(2) Uani d 1 N
C1 0.14004(17) 0.36108(15) 0.56935(15) 0.0357(3) Uani d 1 C
H1 0.0743(18) 0.3379(16) 0.4933(15) 0.044(4) Uiso d 1 H
C2 0.09729(17) 0.33301(16) 0.66845(15) 0.0372(3) Uani d 1 C
H2 -0.0035(19) 0.2903(16) 0.6635(15) 0.045(4) Uiso d 1 H
C3 0.20271(18) 0.36851(16) 0.77320(15) 0.0395(4) Uani d 1 C
H3 0.1773(19) 0.3497(17) 0.8474(16) 0.056(5) Uiso d 1 H
C4 0.34521(17) 0.42868(15) 0.77534(14) 0.0338(3) Uani d 1 C
H4 0.4166(18) 0.4513(16) 0.8458(14) 0.040(4) Uiso d 1 H
C5 0.38331(15) 0.45526(13) 0.67015(12) 0.0253(3) Uani d 1 C
C6 0.62527(15) 0.58820(13) 0.76016(12) 0.0251(3) Uani d 1 C
C7 0.58101(17) 0.68904(15) 0.88262(13) 0.0327(3) Uani d 1 C
H7 0.4730(19) 0.7012(16) 0.8940(14) 0.043(4) Uiso d 1 H
C8 0.68913(18) 0.76838(16) 0.98206(14) 0.0386(4) Uani d 1 C
H8 0.6545(18) 0.8382(17) 1.0639(15) 0.048(4) Uiso d 1 H
C9 0.84486(18) 0.75217(16) 0.96387(14) 0.0381(4) Uani d 1 C
H9 0.9204(17) 0.8091(15) 1.0341(14) 0.038(4) Uiso d 1 H
C10 0.89026(17) 0.65500(15) 0.84356(14) 0.0355(3) Uani d 1 C
H10 1.0009(19) 0.6393(16) 0.8305(15) 0.047(4) Uiso d 1 H
C11 0.78262(16) 0.57577(14) 0.74348(13) 0.0293(3) Uani d 1 C
H11 0.8158(19) 0.5099(17) 0.6655(16) 0.051(5) Uiso d 1 H
N3 0.28231(13) 0.75574(11) 0.59060(11) 0.0314(3) Uani d 1 N
N4 0.33760(14) 0.79794(13) 0.41807(11) 0.0323(3) Uani d 1 N
H4N 0.3784(19) 0.7106(17) 0.3870(15) 0.046(4) Uiso d 1 H
C12 0.20863(18) 0.78881(16) 0.69984(14) 0.0370(3) Uani d 1 C
H12 0.2276(17) 0.7254(16) 0.7419(14) 0.042(4) Uiso d 1 H
C13 0.11184(19) 0.90076(15) 0.75203(14) 0.0385(4) Uani d 1 C
H13 0.065(2) 0.9179(17) 0.8293(16) 0.051(5) Uiso d 1 H
C14 0.09143(18) 0.98592(15) 0.68881(14) 0.0370(3) Uani d 1 C
H14 0.0199(19) 1.0660(17) 0.7219(15) 0.047(4) Uiso d 1 H
C15 0.16715(16) 0.95821(14) 0.57888(14) 0.0333(3) Uani d 1 C
H15 0.1526(17) 1.0182(16) 0.5340(14) 0.041(4) Uiso d 1 H
C16 0.26182(15) 0.84025(13) 0.53066(12) 0.0278(3) Uani d 1 C
C17 0.31804(15) 0.85230(14) 0.32528(13) 0.0306(3) Uani d 1 C
C18 0.34383(18) 0.99792(17) 0.35960(17) 0.0407(4) Uani d 1 C
H18 0.3774(18) 1.0631(17) 0.4482(15) 0.044(4) Uiso d 1 H
C19 0.3265(2) 1.0454(2) 0.2653(2) 0.0527(5) Uani d 1 C
H19 0.347(2) 1.144(2) 0.2929(18) 0.074(6) Uiso d 1 H
C20 0.2847(2) 0.9495(2) 0.13783(19) 0.0540(5) Uani d 1 C
H20 0.271(2) 0.9811(19) 0.0716(18) 0.066(5) Uiso d 1 H
C21 0.26074(18) 0.8049(2) 0.10362(17) 0.0455(4) Uani d 1 C
H21 0.229(2) 0.7353(18) 0.0125(17) 0.056(5) Uiso d 1 H
C22 0.27653(16) 0.75598(17) 0.19709(14) 0.0354(3) Uani d 1 C
H22 0.2593(18) 0.6514(17) 0.1689(15) 0.047(4) Uiso d 1 H

loop_
_atom_site_aniso_label
_atom_site_aniso_U_11
_atom_site_aniso_U_22
_atom_site_aniso_U_33
_atom_site_aniso_U_12
_atom_site_aniso_U_13
_atom_site_aniso_U_23
Li 0.0473(15) 0.0401(13) 0.0407(14) 0.0186(11) 0.0176(11) 0.0217(11)
N1 0.0314(6) 0.0335(6) 0.0311(6) 0.0035(5) 0.0012(5) 0.0154(5)
N2 0.0263(6) 0.0302(6) 0.0232(5) 0.0040(5) 0.0053(4) 0.0119(4)
C1 0.0318(8) 0.0343(8) 0.0403(8) 0.0017(6) -0.0029(7) 0.0168(7)
C2 0.0301(8) 0.0339(8) 0.0502(9) 0.0019(6) 0.0064(7) 0.0209(7)
C3 0.0409(9) 0.0439(9) 0.0432(9) 0.0010(7) 0.0089(7) 0.0275(7)
C4 0.0344(8) 0.0402(8) 0.0330(8) 0.0019(6) 0.0020(6) 0.0220(6)
C5 0.0279(7) 0.0228(6) 0.0253(6) 0.0082(5) 0.0052(5) 0.0104(5)
C6 0.0288(7) 0.0243(6) 0.0255(6) 0.0047(5) 0.0039(5) 0.0138(5)
C7 0.0317(8) 0.0351(8) 0.0293(7) 0.0073(6) 0.0065(6) 0.0121(6)
C8 0.0449(9) 0.0379(8) 0.0267(7) 0.0059(7) 0.0057(7) 0.0086(6)
C9 0.0405(9) 0.0359(8) 0.0326(8) -0.0028(7) -0.0047(7) 0.0118(6)
C10 0.0300(8) 0.0348(8) 0.0415(8) 0.0013(6) 0.0041(6) 0.0168(7)
C11 0.0315(7) 0.0278(7) 0.0274(7) 0.0044(6) 0.0078(6) 0.0107(6)
N3 0.0362(7) 0.0288(6) 0.0312(6) 0.0097(5) 0.0056(5) 0.0146(5)
N4 0.0381(7) 0.0291(6) 0.0334(6) 0.0125(5) 0.0082(5) 0.0164(5)
C12 0.0473(9) 0.0337(7) 0.0330(8) 0.0100(7) 0.0082(7) 0.0168(6)
C13 0.0487(9) 0.0341(8) 0.0308(8) 0.0105(7) 0.0117(7) 0.0116(6)
C14 0.0403(9) 0.0297(7) 0.0358(8) 0.0114(6) 0.0057(7) 0.0095(6)
C15 0.0374(8) 0.0276(7) 0.0341(8) 0.0081(6) 0.0025(6) 0.0129(6)
C16 0.0288(7) 0.0252(6) 0.0272(7) 0.0023(5) -0.0003(5) 0.0100(5)
C17 0.0239(7) 0.0359(7) 0.0390(8) 0.0061(6) 0.0061(6) 0.0224(6)
C18 0.0387(9) 0.0379(8) 0.0502(10) 0.0014(7) 0.0030(7) 0.0240(8)
C19 0.0492(10) 0.0510(10) 0.0795(14) 0.0085(8) 0.0151(9) 0.0473(10)
C20 0.0481(10) 0.0799(13) 0.0637(12) 0.0216(9) 0.0189(9) 0.0564(11)
C21 0.0372(9) 0.0666(11) 0.0411(9) 0.0151(8) 0.0113(7) 0.0304(9)
C22 0.0308(8) 0.0410(8) 0.0386(8) 0.0096(6) 0.0097(6) 0.0207(7)

loop_
_atom_type_symbol
_atom_type_description
_atom_type_scat_dispersion_real
_atom_type_scat_dispersion_imag
_atom_type_scat_source
C C 0.0033 0.0016 'International Tables Vol C Tables 4.2.6.8 and 6.1.1.4'
H H 0.0000 0.0000 'International Tables Vol C Tables 4.2.6.8 and 6.1.1.4'
Li Li -0.0003 0.0001 'International Tables Vol C Tables 4.2.6.8 and 6.1.1.4'
N N 0.0061 0.0033 'International Tables Vol C Tables 4.2.6.8 and 6.1.1.4'

loop_
_geom_angle_atom_site_label_1
_geom_angle_atom_site_label_2
_geom_angle_atom_site_label_3
_geom_angle_site_symmetry_1
_geom_angle_site_symmetry_3
_geom_angle
_geom_angle_publ_flag
N1 Li N2 . . 65.19(8) yes
N1 Li N2 . 2_666 118.30(13) yes
N1 Li N3 . . 112.43(13) yes
N2 Li N2 . 2_666 110.67(12) yes
N2 Li N3 . . 120.85(13) yes
N2 Li N3 2_666 . 118.54(12) yes
Li N1 C1 . . 143.87(12) ?
Li N1 C5 . . 90.45(11) ?
C1 N1 C5 . . 119.05(12) ?
Li N2 Li . 2_666 69.33(12) ?
Li N2 C5 . . 84.03(10) ?
Li N2 C5 2_666 . 123.09(12) ?
Li N2 C6 . . 131.59(11) ?
Li N2 C6 2_666 . 114.85(11) ?
C5 N2 C6 . . 120.29(10) ?
N1 C1 H1 . . 113.8(9) ?
N1 C1 C2 . . 123.67(14) ?
H1 C1 C2 . . 122.5(9) ?
C1 C2 H2 . . 119.6(9) ?
C1 C2 C3 . . 117.76(14) ?
H2 C2 C3 . . 122.7(9) ?
C2 C3 H3 . . 120.8(9) ?
C2 C3 C4 . . 120.40(14) ?
H3 C3 C4 . . 118.8(10) ?
C3 C4 H4 . . 120.1(9) ?
C3 C4 C5 . . 119.42(13) ?
H4 C4 C5 . . 120.5(9) ?
N1 C5 N2 . . 113.04(11) ?
N1 C5 C4 . . 119.68(12) ?
N2 C5 C4 . . 127.20(12) ?
N2 C6 C7 . . 124.44(12) ?
N2 C6 C11 . . 118.43(11) ?
C7 C6 C11 . . 117.00(12) ?
C6 C7 H7 . . 117.7(9) ?
C6 C7 C8 . . 121.09(14) ?
H7 C7 C8 . . 121.2(9) ?
C7 C8 H8 . . 118.7(10) ?
C7 C8 C9 . . 120.83(14) ?
H8 C8 C9 . . 120.4(10) ?
C8 C9 H9 . . 120.4(9) ?
C8 C9 C10 . . 118.78(14) ?
H9 C9 C10 . . 120.8(9) ?
C9 C10 H10 . . 119.5(9) ?
C9 C10 C11 . . 120.66(14) ?
H10 C10 C11 . . 119.8(9) ?
C6 C11 C10 . . 121.60(13) ?
C6 C11 H11 . . 119.4(10) ?
C10 C11 H11 . . 118.9(10) ?
Li N3 C12 . . 114.62(11) ?
Li N3 C16 . . 127.06(11) ?
C12 N3 C16 . . 117.65(12) ?
H4N N4 C16 . . 116.2(10) ?
H4N N4 C17 . . 114.3(10) ?
C16 N4 C17 . . 126.39(12) ?
N3 C12 H12 . . 115.4(9) ?
N3 C12 C13 . . 124.16(13) ?
H12 C12 C13 . . 120.4(9) ?
C12 C13 H13 . . 119.4(10) ?
C12 C13 C14 . . 117.42(14) ?
H13 C13 C14 . . 123.2(10) ?
C13 C14 H14 . . 119.8(9) ?
C13 C14 C15 . . 120.38(14) ?
H14 C14 C15 . . 119.8(9) ?
C14 C15 H15 . . 120.4(9) ?
C14 C15 C16 . . 118.60(13) ?
H15 C15 C16 . . 120.9(9) ?
N3 C16 N4 . . 114.41(12) ?
N3 C16 C15 . . 121.77(12) ?
N4 C16 C15 . . 123.79(12) ?
N4 C17 C18 . . 121.58(13) ?
N4 C17 C22 . . 118.64(12) ?
C18 C17 C22 . . 119.76(13) ?
C17 C18 H18 . . 119.0(9) ?
C17 C18 C19 . . 119.53(16) ?
H18 C18 C19 . . 121.4(9) ?
C18 C19 H19 . . 116.3(11) ?
C18 C19 C20 . . 120.70(16) ?
H19 C19 C20 . . 123.0(11) ?
C19 C20 H20 . . 121.6(11) ?
C19 C20 C21 . . 119.73(15) ?
H20 C20 C21 . . 118.6(11) ?
C20 C21 H21 . . 120.4(10) ?
C20 C21 C22 . . 120.21(16) ?
H21 C21 C22 . . 119.3(10) ?
C17 C22 C21 . . 120.07(15) ?
C17 C22 H22 . . 122.0(9) ?
C21 C22 H22 . . 118.0(9) ?

loop_
_geom_bond_atom_site_label_1
_geom_bond_atom_site_label_2
_geom_bond_site_symmetry_2
_geom_bond_distance
_geom_bond_publ_flag
Li N1 . 2.036(3) yes
Li N2 . 2.187(3) yes
Li N2 2_666 2.022(3) yes
Li N3 . 2.002(3) yes
N1 C1 . 1.3466(18) ?
N1 C5 . 1.3606(16) ?
N2 Li 2_666 2.022(3) ?
N2 C5 . 1.3718(17) ?
N2 C6 . 1.4035(15) ?
C1 H1 . 0.954(15) ?
C1 C2 . 1.365(2) ?
C2 H2 . 0.962(16) ?
C2 C3 . 1.384(2) ?
C3 H3 . 0.992(17) ?
C3 C4 . 1.371(2) ?
C4 H4 . 0.936(15) ?
C4 C5 . 1.4113(18) ?
C6 C7 . 1.4061(18) ?
C6 C11 . 1.3926(18) ?
C7 H7 . 0.959(17) ?
C7 C8 . 1.376(2) ?
C8 H8 . 0.963(17) ?
C8 C9 . 1.384(2) ?
C9 H9 . 0.969(14) ?
C9 C10 . 1.381(2) ?
C10 H10 . 0.988(17) ?
C10 C11 . 1.3768(19) ?
C11 H11 . 0.916(17) ?
N3 C12 . 1.3465(18) ?
N3 C16 . 1.3481(16) ?
N4 H4N . 0.900(16) ?
N4 C16 . 1.3764(17) ?
N4 C17 . 1.4213(16) ?
C12 H12 . 0.989(14) ?
C12 C13 . 1.372(2) ?
C13 H13 . 0.942(17) ?
C13 C14 . 1.384(2) ?
C14 H14 . 0.991(17) ?
C14 C15 . 1.372(2) ?
C15 H15 . 0.978(14) ?
C15 C16 . 1.3999(18) ?
C17 C18 . 1.3885(19) ?
C17 C22 . 1.385(2) ?
C18 H18 . 0.963(15) ?
C18 C19 . 1.384(2) ?
C19 H19 . 0.934(19) ?
C19 C20 . 1.379(3) ?
C20 H20 . 0.961(18) ?
C20 C21 . 1.378(2) ?
C21 H21 . 0.992(17) ?
C21 C22 . 1.385(2) ?
C22 H22 . 0.988(16) ?

loop_
_geom_hbond_atom_site_label_D
_geom_hbond_atom_site_label_H
_geom_hbond_atom_site_label_A
_geom_hbond_site_symmetry_A
_geom_hbond_distance_DH
_geom_hbond_distance_HA
_geom_hbond_distance_DA
_geom_hbond_angle_DHA
_geom_hbond_publ_flag
N4 H4N N2 2_666 0.900(16) 2.288(17) 3.1763(16) 169.1(13) yes

loop_
_geom_torsion_atom_site_label_1
_geom_torsion_atom_site_label_2
_geom_torsion_atom_site_label_3
_geom_torsion_atom_site_label_4
_geom_torsion_site_symmetry_1
_geom_torsion_site_symmetry_4
_geom_torsion
N2 Li N1 C1 . . 162.8(2)
N2 Li N1 C1 2_666 . -96.1(2)
N2 Li N1 C5 . . 16.23(8)
N2 Li N1 C5 2_666 . 117.34(14)
N3 Li N1 C1 . . 47.9(3)
N3 Li N1 C5 . . -98.63(14)
N1 Li N2 Li . 2_666 112.58(14)
N1 Li N2 C5 . . -16.18(8)
N1 Li N2 C6 . . -142.01(12)
N2 Li N2 Li 2_666 2_666 0.0
N2 Li N2 C5 2_666 . -128.76(14)
N2 Li N2 C6 2_666 . 105.42(15)
N3 Li N2 Li . 2_666 -145.1(2)
N3 Li N2 C5 . . 86.15(15)
N3 Li N2 C6 . . -39.7(2)
Li N1 C1 C2 . . -139.68(19)
C5 N1 C1 C2 . . 1.2(2)
N1 C1 C2 C3 . . -0.3(2)
C1 C2 C3 C4 . . -0.5(2)
C2 C3 C4 C5 . . 0.5(2)
Li N1 C5 N2 . . -26.08(12)
Li N1 C5 C4 . . 156.96(13)
C1 N1 C5 N2 . . 175.75(12)
C1 N1 C5 C4 . . -1.21(19)
Li N2 C5 N1 . . 24.30(12)
Li N2 C5 N1 2_666 . -36.25(17)
Li N2 C5 C4 . . -159.01(15)
Li N2 C5 C4 2_666 . 140.44(14)
C6 N2 C5 N1 . . 159.69(10)
C6 N2 C5 C4 . . -23.63(19)
C3 C4 C5 N1 . . 0.4(2)
C3 C4 C5 N2 . . -176.10(14)
Li N2 C6 C7 . . 73.60(18)
Li N2 C6 C7 2_666 . 157.34(13)
Li N2 C6 C11 . . -102.27(15)
Li N2 C6 C11 2_666 . -18.53(15)
C5 N2 C6 C7 . . -37.35(18)
C5 N2 C6 C11 . . 146.78(12)
N2 C6 C7 C8 . . -177.74(12)
C11 C6 C7 C8 . . -1.82(19)
C6 C7 C8 C9 . . 0.7(2)
C7 C8 C9 C10 . . 0.2(2)
C8 C9 C10 C11 . . 0.1(2)
C9 C10 C11 C6 . . -1.3(2)
N2 C6 C11 C10 . . 178.31(11)
C7 C6 C11 C10 . . 2.13(19)
N1 Li N3 C12 . . 28.69(19)
N1 Li N3 C16 . . -141.62(13)
N2 Li N3 C12 . . -44.9(2)
N2 Li N3 C12 2_666 . 172.62(14)
N2 Li N3 C16 . . 144.76(13)
N2 Li N3 C16 2_666 . 2.3(2)
Li N3 C12 C13 . . -169.80(15)
C16 N3 C12 C13 . . 1.5(2)
N3 C12 C13 C14 . . -1.1(2)
C12 C13 C14 C15 . . -0.5(2)
C13 C14 C15 C16 . . 1.6(2)
Li N3 C16 N4 . . -8.5(2)
Li N3 C16 C15 . . 169.81(14)
C12 N3 C16 N4 . . -178.51(12)
C12 N3 C16 C15 . . -0.25(19)
C17 N4 C16 N3 . . 169.57(12)
C17 N4 C16 C15 . . -8.6(2)
C14 C15 C16 N3 . . -1.3(2)
C14 C15 C16 N4 . . 176.84(13)
C16 N4 C17 C18 . . 58.73(19)
C16 N4 C17 C22 . . -123.15(15)
N4 C17 C18 C19 . . 178.61(14)
C22 C17 C18 C19 . . 0.5(2)
C17 C18 C19 C20 . . -0.3(2)
C18 C19 C20 C21 . . -0.4(3)
C19 C20 C21 C22 . . 0.8(2)
C20 C21 C22 C17 . . -0.6(2)
N4 C17 C22 C21 . . -178.20(13)
C18 C17 C22 C21 . . 0.0(2)
